data_2206269
loop_
_publ_author_name
'Zuo-Xiang Wang'
'Yan Lan'
'Lu-Tong Yuan'
'Chun-Yi Liu'

_publ_section_title
;
 4-(4-Methoxyphenyl)-3-methyl-5-(2-pyridyl)-4<i>H</i>-1,2,4-triazole
 dihydrate
;
_journal_issue 7
_journal_name_full 'Acta Crystallographica Section E'
_journal_page_first o2033
_journal_page_last o2034
_journal_paper_doi 10.1107/S1600536805017137
_journal_volume 61
_journal_year 2005
_chemical_formula_iupac 'C15 H14 N4 O, 2H2 O'
_chemical_formula_moiety 'C15 H14 N4 O, 2H2 O'
_chemical_formula_sum 'C15 H18 N4 O3'
_chemical_formula_weight 302.33
_chemical_name_systematic
;
4-(4-Methoxyphenyl)-3-methyl-5-(2-pyridyl)-4H-1,2,4-triazole dihydrate
;
_space_group_IT_number 14
_symmetry_cell_setting monoclinic
_symmetry_space_group_name_Hall '-P 2ybc'
_symmetry_space_group_name_H-M 'P 1 21/c 1'
_atom_sites_solution_hydrogens geom
_atom_sites_solution_primary direct
_atom_sites_solution_secondary difmap
_audit_creation_method SHELXL-97
_cell_angle_alpha 90.00
_cell_angle_beta 106.897(4)
_cell_angle_gamma 90.00
_cell_formula_units_Z 4
_cell_length_a 11.629(3)
_cell_length_b 9.927(2)
_cell_length_c 14.019(3)
_cell_measurement_reflns_used 793
_cell_measurement_temperature 295(2)
_cell_measurement_theta_max 25.12
_cell_measurement_theta_min 3.06
_cell_volume 1548.5(6)
_computing_cell_refinement 'SAINT (Bruker, 2000)'
_computing_data_collection 'SMART (Bruker, 2000)'
_computing_data_reduction SAINT
_computing_molecular_graphics 'SHELXTL (Bruker, 2000)'
_computing_publication_material SHELXTL
_computing_structure_refinement 'SHELXL97 (Sheldrick, 1997)'
_computing_structure_solution 'SHELXS97 (Sheldrick, 1997)'
_diffrn_ambient_temperature 295(2)
_diffrn_measured_fraction_theta_full 0.996
_diffrn_measured_fraction_theta_max 0.996
_diffrn_measurement_device_type 'Bruker SMART APEX CCD area-detector'
_diffrn_measurement_method '\f and \w'
_diffrn_radiation_monochromator graphite
_diffrn_radiation_source 'sealed tube'
_diffrn_radiation_type MoK\a
_diffrn_radiation_wavelength 0.71073
_diffrn_reflns_av_R_equivalents 0.0267
_diffrn_reflns_av_sigmaI/netI 0.0435
_diffrn_reflns_limit_h_max 14
_diffrn_reflns_limit_h_min -14
_diffrn_reflns_limit_k_max 12
_diffrn_reflns_limit_k_min -6
_diffrn_reflns_limit_l_max 16
_diffrn_reflns_limit_l_min -17
_diffrn_reflns_number 7967
_diffrn_reflns_theta_full 26.00
_diffrn_reflns_theta_max 26.00
_diffrn_reflns_theta_min 2.55
_diffrn_standards_decay_% 0
_diffrn_standards_number 0
_exptl_absorpt_coefficient_mu 0.093
_exptl_absorpt_correction_T_max 0.98
_exptl_absorpt_correction_T_min 0.97
_exptl_absorpt_correction_type multi-scan
_exptl_absorpt_process_details '(SADABS; Bruker, 2000)'
_exptl_crystal_colour yellow
_exptl_crystal_density_diffrn 1.297
_exptl_crystal_density_method 'not measured'
_exptl_crystal_description block
_exptl_crystal_F_000 640
_exptl_crystal_size_max 0.31
_exptl_crystal_size_mid 0.22
_exptl_crystal_size_min 0.20
_refine_diff_density_max 0.160
_refine_diff_density_min -0.129
_refine_ls_extinction_method none
_refine_ls_goodness_of_fit_ref 0.968
_refine_ls_hydrogen_treatment constr
_refine_ls_matrix_type full
_refine_ls_number_parameters 201
_refine_ls_number_reflns 3038
_refine_ls_number_restraints 0
_refine_ls_restrained_S_all 0.968
_refine_ls_R_factor_all 0.0657
_refine_ls_R_factor_gt 0.0482
_refine_ls_shift/su_max 0.000
_refine_ls_shift/su_mean 0.000
_refine_ls_structure_factor_coef Fsqd
_refine_ls_weighting_details 'w=1/[\s^2^(Fo^2^)+(0.0683P)^2^+0.0126P] where P=(Fo^2^+2Fc^2^)/3'
_refine_ls_weighting_scheme calc
_refine_ls_wR_factor_gt 0.1113
_refine_ls_wR_factor_ref 0.1148
_reflns_number_gt 2217
_reflns_number_total 3038
_reflns_threshold_expression I>2\s(I)
_cod_data_source_file rz6085.cif
_cod_data_source_block I
_cod_original_sg_symbol_H-M 'P 21/c'
_cod_database_code 2206269
_cod_database_fobs_code 2206269

loop_
_symmetry_equiv_pos_as_xyz
'x, y, z'
'-x, y+1/2, -z+1/2'
'-x, -y, -z'
'x, -y-1/2, z-1/2'

loop_
_atom_site_label
_atom_site_fract_x
_atom_site_fract_y
_atom_site_fract_z
_atom_site_U_iso_or_equiv
_atom_site_adp_type
_atom_site_calc_flag
_atom_site_refinement_flags
_atom_site_occupancy
_atom_site_type_symbol
C1 0.22833(15) 1.02561(18) 0.00021(12) 0.0352(4) Uani d . 1 C
C2 0.14031(17) 1.08828(18) -0.07416(12) 0.0393(4) Uani d . 1 C
H2 0.0675 1.1121 -0.0638 0.047 Uiso calc R 1 H
C3 0.16146(16) 1.11542(18) -0.16445(13) 0.0397(4) Uani d . 1 C
H3 0.1031 1.1579 -0.2152 0.048 Uiso calc R 1 H
C4 0.26977(17) 1.07894(18) -0.17843(13) 0.0404(4) Uani d . 1 C
H4 0.2858 1.0968 -0.2384 0.048 Uiso calc R 1 H
C5 0.35391(17) 1.01550(19) -0.10162(13) 0.0397(4) Uani d . 1 C
H5 0.4266 0.9906 -0.1117 0.048 Uiso d R 1 H
C6 0.21045(15) 0.99934(17) 0.09708(12) 0.0340(4) Uani d . 1 C
C7 0.20174(15) 0.90787(17) 0.23488(12) 0.0349(4) Uani d . 1 C
C8 0.30703(15) 0.76918(17) 0.13809(12) 0.0344(4) Uani d . 1 C
C9 0.24634(16) 0.66852(17) 0.07924(12) 0.0363(4) Uani d . 1 C
H9 0.1647 0.6788 0.0473 0.044 Uiso calc R 1 H
C10 0.30350(15) 0.55065(17) 0.06571(13) 0.0364(4) Uani d . 1 C
H10 0.2606 0.4819 0.0258 0.044 Uiso calc R 1 H
C11 0.42424(16) 0.53663(18) 0.11190(13) 0.0389(4) Uani d . 1 C
C12 0.48557(16) 0.63860(17) 0.17119(13) 0.0365(4) Uani d . 1 C
H12 0.5673 0.6287 0.2029 0.044 Uiso calc R 1 H
C13 0.42917(15) 0.75344(17) 0.18435(13) 0.0354(4) Uani d . 1 C
H13 0.4723 0.8218 0.2244 0.043 Uiso calc R 1 H
C14 0.21062(16) 0.80429(18) 0.31344(12) 0.0360(4) Uani d . 1 C
H14A 0.1651 0.8329 0.3570 0.054 Uiso calc R 1 H
H14B 0.2933 0.7928 0.3512 0.054 Uiso calc R 1 H
H14C 0.1792 0.7203 0.2828 0.054 Uiso calc R 1 H
C15 0.42748(17) 0.31490(18) 0.04835(14) 0.0409(4) Uani d . 1 C
H15A 0.3825 0.2709 0.0869 0.061 Uiso calc R 1 H
H15B 0.4842 0.2527 0.0352 0.061 Uiso calc R 1 H
H15C 0.3736 0.3453 -0.0136 0.061 Uiso calc R 1 H
N1 0.24568(13) 0.88606(15) 0.15523(10) 0.0346(3) Uani d . 1 N
N2 0.15425(14) 1.08210(15) 0.13926(11) 0.0390(4) Uani d . 1 N
N3 0.14852(13) 1.02171(15) 0.22771(10) 0.0384(3) Uani d . 1 N
N4 0.33564(12) 0.98628(14) -0.01134(10) 0.0352(3) Uani d . 1 N
O1 0.48953(11) 0.42649(12) 0.10208(9) 0.0416(3) Uani d . 1 O
O2 0.02270(14) 0.08536(13) 0.37332(11) 0.0545(4) Uani d . 1 O
H2D 0.0293 0.1283 0.3227 0.065 Uiso d R 1 H
H2C 0.0233 0.1406 0.4198 0.082 Uiso d R 1 H
O3 0.06182(14) 0.34200(13) 0.07192(11) 0.0527(4) Uani d . 1 O
H3B 0.1137 0.3079 0.1218 0.063 Uiso d R 1 H
H3C -0.0066 0.3420 0.0825 0.063 Uiso d R 1 H

loop_
_atom_site_aniso_label
_atom_site_aniso_U_11
_atom_site_aniso_U_22
_atom_site_aniso_U_33
_atom_site_aniso_U_12
_atom_site_aniso_U_13
_atom_site_aniso_U_23
C1 0.0384(9) 0.0360(9) 0.0325(9) -0.0038(7) 0.0124(7) 0.0003(7)
C2 0.0446(10) 0.0421(10) 0.0316(9) -0.0011(8) 0.0119(8) -0.0021(7)
C3 0.0438(10) 0.0408(9) 0.0320(9) 0.0025(8) 0.0073(7) 0.0016(7)
C4 0.0560(11) 0.0377(9) 0.0293(9) 0.0001(8) 0.0153(8) 0.0004(7)
C5 0.0465(9) 0.0436(10) 0.0313(9) -0.0029(8) 0.0147(7) 0.0021(8)
C6 0.0408(9) 0.0341(9) 0.0305(8) 0.0021(7) 0.0156(7) 0.0029(7)
C7 0.0422(9) 0.0354(9) 0.0313(8) 0.0020(7) 0.0174(7) -0.0001(7)
C8 0.0430(9) 0.0352(9) 0.0287(8) -0.0011(7) 0.0161(7) 0.0001(7)
C9 0.0417(9) 0.0367(9) 0.0318(9) -0.0041(7) 0.0125(7) -0.0001(7)
C10 0.0408(9) 0.0320(9) 0.0365(9) -0.0061(7) 0.0114(7) -0.0049(7)
C11 0.0473(10) 0.0336(9) 0.0363(10) 0.0009(8) 0.0127(8) 0.0010(7)
C12 0.0431(10) 0.0321(8) 0.0352(9) 0.0007(7) 0.0130(7) -0.0011(7)
C13 0.0391(9) 0.0314(8) 0.0358(9) -0.0038(7) 0.0110(7) -0.0012(7)
C14 0.0429(9) 0.0398(9) 0.0301(9) 0.0012(7) 0.0180(7) 0.0006(7)
C15 0.0491(10) 0.0309(9) 0.0445(10) 0.0011(8) 0.0164(8) -0.0052(7)
N1 0.0417(8) 0.0354(7) 0.0301(7) 0.0000(6) 0.0155(6) 0.0005(6)
N2 0.0508(8) 0.0343(8) 0.0352(8) 0.0035(7) 0.0176(7) -0.0004(6)
N3 0.0504(8) 0.0369(8) 0.0322(8) 0.0008(7) 0.0186(6) -0.0031(6)
N4 0.0426(8) 0.0342(8) 0.0328(8) -0.0021(6) 0.0171(6) -0.0005(6)
O1 0.0503(7) 0.0324(7) 0.0403(7) -0.0003(5) 0.0102(6) 0.0004(5)
O2 0.0815(10) 0.0385(7) 0.0486(8) 0.0095(7) 0.0269(7) -0.0004(6)
O3 0.0656(9) 0.0363(7) 0.0560(9) 0.0154(6) 0.0173(7) -0.0002(6)

loop_
_atom_type_symbol
_atom_type_description
_atom_type_scat_dispersion_real
_atom_type_scat_dispersion_imag
_atom_type_scat_source
C C 0.0033 0.0016 'International Tables Vol C Tables 4.2.6.8 and 6.1.1.4'
H H 0.0000 0.0000 'International Tables Vol C Tables 4.2.6.8 and 6.1.1.4'
N N 0.0061 0.0033 'International Tables Vol C Tables 4.2.6.8 and 6.1.1.4'
O O 0.0106 0.0060 'International Tables Vol C Tables 4.2.6.8 and 6.1.1.4'

loop_
_geom_angle_atom_site_label_1
_geom_angle_atom_site_label_2
_geom_angle_atom_site_label_3
_geom_angle
_geom_angle_publ_flag
N4 C1 C2 122.96(16) ?
N4 C1 C6 116.36(15) ?
C2 C1 C6 120.68(16) ?
C1 C2 C3 119.28(17) ?
C1 C2 H2 120.4 ?
C3 C2 H2 120.4 ?
C4 C3 C2 119.44(17) ?
C4 C3 H3 120.3 ?
C2 C3 H3 120.3 ?
C3 C4 C5 118.65(17) ?
C3 C4 H4 120.7 ?
C5 C4 H4 120.7 ?
N4 C5 C4 123.45(17) ?
N4 C5 H5 118.3 ?
C4 C5 H5 118.2 ?
N2 C6 N1 110.48(14) yes
N2 C6 C1 122.70(15) yes
N1 C6 C1 126.79(15) yes
N3 C7 N1 111.19(15) yes
N3 C7 C14 126.65(15) yes
N1 C7 C14 122.04(15) yes
C9 C8 C13 118.83(16) ?
C9 C8 N1 120.48(15) ?
C13 C8 N1 120.63(15) ?
C8 C9 C10 121.33(16) ?
C8 C9 H9 119.3 ?
C10 C9 H9 119.3 ?
C11 C10 C9 119.14(16) ?
C11 C10 H10 120.4 ?
C9 C10 H10 120.4 ?
O1 C11 C12 116.57(15) ?
O1 C11 C10 123.95(16) ?
C12 C11 C10 119.47(17) ?
C13 C12 C11 121.12(17) ?
C13 C12 H12 119.4 ?
C11 C12 H12 119.4 ?
C12 C13 C8 120.09(16) ?
C12 C13 H13 120.0 ?
C8 C13 H13 120.0 ?
C7 C14 H14A 109.5 ?
C7 C14 H14B 109.5 ?
H14A C14 H14B 109.5 ?
C7 C14 H14C 109.5 ?
H14A C14 H14C 109.5 ?
H14B C14 H14C 109.5 ?
O1 C15 H15A 109.5 ?
O1 C15 H15B 109.5 ?
H15A C15 H15B 109.5 ?
O1 C15 H15C 109.5 ?
H15A C15 H15C 109.5 ?
H15B C15 H15C 109.5 ?
C7 N1 C6 103.61(14) yes
C7 N1 C8 126.22(14) yes
C6 N1 C8 130.10(14) yes
C6 N2 N3 107.09(14) yes
C7 N3 N2 107.60(14) yes
C1 N4 C5 116.21(15) ?
C11 O1 C15 118.03(14) ?
H2D O2 H2C 109.5 ?
H3B O3 H3C 109.5 ?

loop_
_geom_bond_atom_site_label_1
_geom_bond_atom_site_label_2
_geom_bond_distance
_geom_bond_publ_flag
C1 N4 1.361(2) ?
C1 C2 1.379(2) ?
C1 C6 1.456(2) ?
C2 C3 1.384(2) ?
C2 H2 0.9300 ?
C3 C4 1.378(3) ?
C3 H3 0.9300 ?
C4 C5 1.379(3) ?
C4 H4 0.9300 ?
C5 N4 1.374(2) ?
C5 H5 0.9300 ?
C6 N2 1.295(2) yes
C6 N1 1.379(2) yes
C7 N3 1.278(2) yes
C7 N1 1.374(2) yes
C7 C14 1.488(2) ?
C8 C9 1.356(2) ?
C8 C13 1.388(2) ?
C8 N1 1.419(2) ?
C9 C10 1.386(2) ?
C9 H9 0.9300 ?
C10 C11 1.372(3) ?
C10 H10 0.9300 ?
C11 O1 1.361(2) yes
C11 C12 1.371(2) ?
C12 C13 1.354(2) ?
C12 H12 0.9300 ?
C13 H13 0.9300 ?
C14 H14A 0.9600 ?
C14 H14B 0.9600 ?
C14 H14C 0.9600 ?
C15 O1 1.414(2) yes
C15 H15A 0.9600 ?
C15 H15B 0.9600 ?
C15 H15C 0.9600 ?
N2 N3 1.396(2) yes
O2 H2D 0.8500 ?
O2 H2C 0.8500 ?
O3 H3B 0.8500 ?
O3 H3C 0.8501 ?

loop_
_geom_hbond_atom_site_label_D
_geom_hbond_atom_site_label_H
_geom_hbond_atom_site_label_A
_geom_hbond_site_symmetry_A
_geom_hbond_distance_DH
_geom_hbond_distance_HA
_geom_hbond_distance_DA
_geom_hbond_angle_DHA
O2 H2D N3 1_545 0.85 2.43 2.906(2) 116
O3 H3B N2 1_545 0.85 2.29 2.848(2) 124
O2 H2C O3 4_566 0.85 2.06 2.783(2) 143

loop_
_cod_related_entry_id
_cod_related_entry_database
_cod_related_entry_code
1 ChemSpider 21129224
